data_1553587
loop_
_publ_author_name
'He, Xin'
'Xu, Yi-zhu'
'Kong, Ling-xuan'
'Wu, Huan-huan'
'Ji, De-zhong'
'Wang, Zhi-bin'
'Xu, Yun-gen'
'Zhu, Qi-hua'

_publ_section_title
;
 Copper(i) and N-fluorobenzenesulfonimide-mediated direct regioselective
 halogenation of 8-amidoquinolines on the C5 position
;
_journal_issue 6
_journal_name_full 'Organic Chemistry Frontiers'
_journal_page_first 1046
_journal_paper_doi 10.1039/C6QO00644B
_journal_volume 4
_journal_year 2017
_chemical_formula_sum 'C12 H11 I N2 O2'
_chemical_formula_weight 342.13
_space_group_IT_number 64
_space_group_name_Hall '-C 2ac 2'
_space_group_name_H-M_alt 'C m c e'
_symmetry_cell_setting orthorhombic
_symmetry_space_group_name_H-M 'C m c e'
_atom_sites_solution_hydrogens geom
_atom_sites_solution_primary direct
_atom_sites_solution_secondary difmap
_audit_creation_method SHELXL-97
_audit_update_record
;
2016-08-02 deposited with the CCDC.
2017-02-06 downloaded from the CCDC.
;
_cell_angle_alpha 90.00
_cell_angle_beta 90.00
_cell_angle_gamma 90.00
_cell_formula_units_Z 8
_cell_length_a 6.9379(19)
_cell_length_b 19.798(6)
_cell_length_c 17.773(4)
_cell_measurement_reflns_used 5632
_cell_measurement_temperature 296(2)
_cell_measurement_theta_max 27.55
_cell_measurement_theta_min 2.29
_cell_volume 2441.2(11)
_computing_cell_refinement 'Bruker SAINT'
_computing_data_collection 'Bruker APEX2'
_computing_data_reduction 'Bruker SAINT'
_computing_molecular_graphics 'Bruker SHELXTL'
_computing_publication_material 'Bruker SHELXTL'
_computing_structure_refinement 'SHELXL-2014 (Sheldrick 2014)'
_computing_structure_solution 'SHELXS-97 (Sheldrick 2008)'
_diffrn_ambient_temperature 296(2)
_diffrn_measured_fraction_theta_full 0.993
_diffrn_measured_fraction_theta_max 0.993
_diffrn_measurement_device_type 'Bruker APEX-II CCD'
_diffrn_measurement_method '\f and \w scans'
_diffrn_radiation_monochromator graphite
_diffrn_radiation_source 'fine-focus sealed tube'
_diffrn_radiation_type MoK\a
_diffrn_radiation_wavelength 0.71073
_diffrn_reflns_av_R_equivalents 0.0566
_diffrn_reflns_av_sigmaI/netI 0.0319
_diffrn_reflns_limit_h_max 8
_diffrn_reflns_limit_h_min -9
_diffrn_reflns_limit_k_max 22
_diffrn_reflns_limit_k_min -25
_diffrn_reflns_limit_l_max 23
_diffrn_reflns_limit_l_min -23
_diffrn_reflns_number 9842
_diffrn_reflns_theta_full 27.60
_diffrn_reflns_theta_max 27.60
_diffrn_reflns_theta_min 2.36
_exptl_absorpt_coefficient_mu 2.615
_exptl_absorpt_correction_T_max 0.5970
_exptl_absorpt_correction_T_min 0.5387
_exptl_absorpt_correction_type multi-scan
_exptl_absorpt_process_details sadabs
_exptl_crystal_density_diffrn 1.862
_exptl_crystal_density_method 'not measured'
_exptl_crystal_description block
_exptl_crystal_F_000 1328
_exptl_crystal_size_max 0.27
_exptl_crystal_size_mid 0.25
_exptl_crystal_size_min 0.22
_refine_diff_density_max 0.734
_refine_diff_density_min -0.758
_refine_diff_density_rms 0.108
_refine_ls_extinction_coef 0.0068(5)
_refine_ls_extinction_expression Fc^*^=kFc[1+0.001xFc^2^\l^3^/sin(2\q)]^-1/4^
_refine_ls_extinction_method SHELXL
_refine_ls_goodness_of_fit_ref 1.130
_refine_ls_hydrogen_treatment mixed
_refine_ls_matrix_type full
_refine_ls_number_parameters 106
_refine_ls_number_reflns 1524
_refine_ls_number_restraints 0
_refine_ls_restrained_S_all 1.130
_refine_ls_R_factor_all 0.0440
_refine_ls_R_factor_gt 0.0379
_refine_ls_shift/su_max 0.001
_refine_ls_shift/su_mean 0.000
_refine_ls_structure_factor_coef Fsqd
_refine_ls_weighting_details 'calc w=1/[\s^2^(Fo^2^)+(0.0375P)^2^+7.1092P] where P=(Fo^2^+2Fc^2^)/3'
_refine_ls_weighting_scheme calc
_refine_ls_wR_factor_gt 0.0866
_refine_ls_wR_factor_ref 0.0901
_reflns_number_gt 1364
_reflns_number_total 1524
_reflns_threshold_expression >2sigma(I)
_cod_data_source_file c6qo00644b2.cif
_cod_data_source_block 2_a
_cod_original_sg_symbol_H-M Cmca
_cod_database_code 1553587

loop_
_symmetry_equiv_pos_as_xyz
'x, y, z'
'-x, -y+1/2, z+1/2'
'x, -y, -z'
'-x, y+1/2, -z+1/2'
'x+1/2, y+1/2, z'
'-x+1/2, -y+1, z+1/2'
'x+1/2, -y+1/2, -z'
'-x+1/2, y+1, -z+1/2'
'-x, -y, -z'
'x, y-1/2, -z-1/2'
'-x, y, z'
'x, -y-1/2, z-1/2'
'-x+1/2, -y+1/2, -z'
'x+1/2, y, -z-1/2'
'-x+1/2, y+1/2, z'
'x+1/2, -y, z-1/2'

loop_
_atom_site_label
_atom_site_type_symbol
_atom_site_fract_x
_atom_site_fract_y
_atom_site_fract_z
_atom_site_U_iso_or_equiv
_atom_site_adp_type
_atom_site_occupancy
_atom_site_symmetry_multiplicity
_atom_site_calc_flag
_atom_site_refinement_flags
I1 I 0.0000 0.306249(17) 0.516246(17) 0.0466(2) Uani 1 2 d S
O1 O 0.0000 0.43877(17) 0.4240(2) 0.0533(11) Uani 1 2 d S
O2 O 0.0000 0.47382(19) 0.1554(2) 0.0651(14) Uani 1 2 d S
N1 N 0.0000 0.35973(19) 0.1654(2) 0.0409(10) Uani 1 2 d S
H1A H 0.0000 0.3204 0.1392 0.049 Uiso 1 2 d SR
N2 N 0.0000 0.2324(2) 0.2151(2) 0.0407(10) Uani 1 2 d S
C1 C 0.0000 0.1691(2) 0.2377(3) 0.0458(13) Uani 1 2 d S
H1 H 0.0000 0.1351 0.2016 0.055 Uiso 1 2 calc SR
C2 C 0.0000 0.1503(3) 0.3139(3) 0.0458(13) Uani 1 2 d S
H2 H 0.0000 0.1049 0.3273 0.055 Uiso 1 2 calc SR
C3 C 0.0000 0.1985(2) 0.3675(3) 0.0414(12) Uani 1 2 d S
H3 H 0.0000 0.1863 0.4180 0.050 Uiso 1 2 calc SR
C4 C 0.0000 0.2676(2) 0.3470(3) 0.0340(10) Uani 1 2 d S
C5 C 0.0000 0.3224(2) 0.3996(3) 0.0374(11) Uani 1 2 d S
C6 C 0.0000 0.3881(2) 0.3720(3) 0.0388(11) Uani 1 2 d S
C7 C 0.0000 0.4017(2) 0.2944(3) 0.0383(11) Uani 1 2 d S
H7 H 0.0000 0.4462 0.2777 0.046 Uiso 1 2 calc SR
C8 C 0.0000 0.3502(2) 0.2434(2) 0.0335(10) Uani 1 2 d S
C9 C 0.0000 0.2816(2) 0.2689(3) 0.0325(9) Uani 1 2 d S
C10 C 0.0000 0.4182(3) 0.1260(3) 0.0437(12) Uani 1 2 d S
C11 C 0.0000 0.4091(3) 0.0420(3) 0.0588(17) Uani 1 2 d S
H11A H 0.0698 0.4455 0.0190 0.088 Uiso 0.50 1 calc PR
H11B H -0.1303 0.4090 0.0239 0.088 Uiso 0.50 1 calc PR
H11C H 0.0605 0.3670 0.0296 0.088 Uiso 0.50 1 calc PR
C12 C 0.0000 0.5080(2) 0.3971(3) 0.0629(19) Uani 1 2 d S
H12A H 0.0977 0.5132 0.3593 0.094 Uiso 0.50 1 calc PR
H12B H 0.0259 0.5380 0.4382 0.094 Uiso 0.50 1 calc PR
H12C H -0.1237 0.5184 0.3758 0.094 Uiso 0.50 1 calc PR

loop_
_atom_site_aniso_label
_atom_site_aniso_U_11
_atom_site_aniso_U_22
_atom_site_aniso_U_33
_atom_site_aniso_U_23
_atom_site_aniso_U_13
_atom_site_aniso_U_12
I1 0.0750(3) 0.0370(2) 0.0278(2) -0.00102(12) 0.000 0.000
O1 0.105(4) 0.0270(17) 0.0277(16) -0.0067(14) 0.000 0.000
O2 0.128(4) 0.0277(18) 0.0392(19) -0.0012(16) 0.000 0.000
N1 0.070(3) 0.0253(19) 0.0272(19) -0.0032(15) 0.000 0.000
N2 0.062(3) 0.031(2) 0.0300(19) -0.0046(16) 0.000 0.000
C1 0.066(4) 0.027(2) 0.044(3) -0.013(2) 0.000 0.000
C2 0.066(4) 0.027(2) 0.044(3) -0.003(2) 0.000 0.000
C3 0.055(3) 0.030(2) 0.039(3) 0.0048(19) 0.000 0.000
C4 0.042(3) 0.028(2) 0.031(2) -0.0005(17) 0.000 0.000
C5 0.050(3) 0.031(2) 0.031(2) -0.0041(18) 0.000 0.000
C6 0.058(3) 0.030(2) 0.028(2) -0.0085(18) 0.000 0.000
C7 0.060(3) 0.025(2) 0.030(2) -0.0016(17) 0.000 0.000
C8 0.047(3) 0.031(2) 0.0226(19) -0.0039(17) 0.000 0.000
C9 0.036(2) 0.027(2) 0.034(2) -0.0033(17) 0.000 0.000
C10 0.067(4) 0.034(2) 0.030(2) -0.0009(19) 0.000 0.000
C11 0.110(5) 0.042(3) 0.024(2) 0.006(2) 0.000 0.000
C12 0.119(6) 0.025(3) 0.045(3) -0.007(2) 0.000 0.000

loop_
_atom_type_symbol
_atom_type_description
_atom_type_scat_dispersion_real
_atom_type_scat_dispersion_imag
_atom_type_scat_source
C C 0.0033 0.0016 'International Tables Vol C Tables 4.2.6.8 and 6.1.1.4'
H H 0.0000 0.0000 'International Tables Vol C Tables 4.2.6.8 and 6.1.1.4'
I I -0.4742 1.8119 'International Tables Vol C Tables 4.2.6.8 and 6.1.1.4'
N N 0.0061 0.0033 'International Tables Vol C Tables 4.2.6.8 and 6.1.1.4'
O O 0.0106 0.0060 'International Tables Vol C Tables 4.2.6.8 and 6.1.1.4'

loop_
_geom_angle_atom_site_label_1
_geom_angle_atom_site_label_2
_geom_angle_atom_site_label_3
_geom_angle
C6 O1 C12 118.0(4)
C10 N1 C8 128.9(4)
C10 N1 H1A 118.1
C8 N1 H1A 113.1
C1 N2 C9 117.7(4)
N2 C1 C2 123.1(5)
N2 C1 H1 118.4
C2 C1 H1 118.4
C3 C2 C1 119.7(5)
C3 C2 H2 120.2
C1 C2 H2 120.2
C2 C3 C4 120.1(5)
C2 C3 H3 119.9
C4 C3 H3 119.9
C9 C4 C3 116.2(4)
C9 C4 C5 119.5(4)
C3 C4 C5 124.3(5)
C6 C5 C4 118.6(4)
C6 C5 I1 119.4(3)
C4 C5 I1 122.0(3)
O1 C6 C5 116.6(4)
O1 C6 C7 121.7(4)
C5 C6 C7 121.7(4)
C8 C7 C6 120.7(4)
C8 C7 H7 119.7
C6 C7 H7 119.7
C7 C8 N1 124.0(4)
C7 C8 C9 119.8(4)
N1 C8 C9 116.2(4)
N2 C9 C4 123.2(4)
N2 C9 C8 117.0(4)
C4 C9 C8 119.8(4)
O2 C10 N1 123.5(5)
O2 C10 C11 122.2(5)
N1 C10 C11 114.2(4)
C10 C11 H11A 109.5
C10 C11 H11B 109.5
H11A C11 H11B 109.5
C10 C11 H11C 109.5
H11A C11 H11C 109.5
H11B C11 H11C 109.5
O1 C12 H12A 109.5
O1 C12 H12B 109.5
H12A C12 H12B 109.5
O1 C12 H12C 109.5
H12A C12 H12C 109.5
H12B C12 H12C 109.5

loop_
_geom_bond_atom_site_label_1
_geom_bond_atom_site_label_2
_geom_bond_distance
I1 C5 2.098(5)
O1 C6 1.364(5)
O1 C12 1.451(6)
O2 C10 1.219(6)
N1 C10 1.352(6)
N1 C8 1.399(6)
N1 H1A 0.9071
N2 C1 1.317(7)
N2 C9 1.366(6)
C1 C2 1.403(8)
C1 H1 0.9300
C2 C3 1.347(7)
C2 H2 0.9300
C3 C4 1.417(6)
C3 H3 0.9300
C4 C9 1.415(6)
C4 C5 1.432(6)
C5 C6 1.391(7)
C6 C7 1.404(7)
C7 C8 1.365(6)
C7 H7 0.9300
C8 C9 1.432(7)
C10 C11 1.504(7)
C11 H11A 0.9600
C11 H11B 0.9600
C11 H11C 0.9600
C12 H12A 0.9600
C12 H12B 0.9600
C12 H12C 0.9600

loop_
_geom_torsion_atom_site_label_1
_geom_torsion_atom_site_label_2
_geom_torsion_atom_site_label_3
_geom_torsion_atom_site_label_4
_geom_torsion
C9 N2 C1 C2 0.0
N2 C1 C2 C3 0.000(1)
C1 C2 C3 C4 0.000(1)
C2 C3 C4 C9 0.000(1)
C2 C3 C4 C5 180.0
C9 C4 C5 C6 0.000(1)
C3 C4 C5 C6 180.0
C9 C4 C5 I1 180.0
C3 C4 C5 I1 0.000(1)
C12 O1 C6 C5 180.0
C12 O1 C6 C7 0.000(1)
C4 C5 C6 O1 180.0
I1 C5 C6 O1 0.000(1)
C4 C5 C6 C7 0.000(1)
I1 C5 C6 C7 180.0
O1 C6 C7 C8 180.000(1)
C5 C6 C7 C8 0.000(1)
C6 C7 C8 N1 180.0
C6 C7 C8 C9 0.000(1)
C10 N1 C8 C7 0.000(1)
C10 N1 C8 C9 180.0
C1 N2 C9 C4 0.0
C1 N2 C9 C8 180.0
C3 C4 C9 N2 0.0
C5 C4 C9 N2 180.0
C3 C4 C9 C8 180.0
C5 C4 C9 C8 0.000(1)
C7 C8 C9 N2 180.0
N1 C8 C9 N2 0.0
C7 C8 C9 C4 0.000(1)
N1 C8 C9 C4 180.0
C8 N1 C10 O2 0.000(1)
C8 N1 C10 C11 180.0
